data_4026529
loop_
_publ_author_name
'Artem I. Vedernikov'
'Evgeny N. Ushakov'
'Asya A. Efremova'
'Lyudmila G. Kuz'mina'
'Anna A. Moiseeva'
'Natalia A. Lobova'
'Andrei V. Churakov'
'Yuri A. Strelenko'
'Michael V. Alfimov'
'Judith A. K. Howard'
'Sergey P. Gromov'

_publ_section_title
;
 Synthesis, Structure, and Properties of Supramolecular Charge-Transfer
 Complexes between Bis(18-crown-6)stilbene and Ammonioalkyl Derivatives of
 4,4'-Bipyridine and 2,7-Diazapyrene
;
_journal_name_full 'Journal of Organic Chemistry'
_journal_page_first 6768
_journal_page_last 6779
_journal_paper_doi 10.1021/jo201172w
_journal_volume 76
_journal_year 2011
_chemical_formula_sum 'C50.5 H75.63 Cl4 N4.25 O28.44'
_chemical_formula_weight 1339.08
_chemical_name_systematic
; 
 ? 
;
_space_group_IT_number 14
_symmetry_cell_setting monoclinic
_symmetry_space_group_name_Hall '-P 2yn'
_symmetry_space_group_name_H-M 'P 1 21/n 1'
_atom_sites_solution_hydrogens geom
_atom_sites_solution_primary direct
_atom_sites_solution_secondary difmap
_audit_creation_method SHELXL-97
_cell_angle_alpha 90.00
_cell_angle_beta 90.096(4)
_cell_angle_gamma 90.00
_cell_formula_units_Z 8
_cell_length_a 20.790(3)
_cell_length_b 27.460(4)
_cell_length_c 21.875(3)
_cell_measurement_reflns_used 3524
_cell_measurement_temperature 120.0(2)
_cell_measurement_theta_max 22.27
_cell_measurement_theta_min 2.23
_cell_volume 12488(3)
_computing_structure_refinement 'SHELXL-97 (Sheldrick, 1997)'
_computing_structure_solution 'SHELXS-97 (Sheldrick, 1990)'
_diffrn_ambient_temperature 120.0(2)
_diffrn_measured_fraction_theta_full 0.996
_diffrn_measured_fraction_theta_max 0.996
_diffrn_measurement_device_type 'Bruker SMART CCD'
_diffrn_measurement_method /W
_diffrn_radiation_monochromator graphite
_diffrn_radiation_source 'fine-focus sealed tube'
_diffrn_radiation_type MoK\a
_diffrn_radiation_wavelength 0.71073
_diffrn_reflns_av_R_equivalents 0.0798
_diffrn_reflns_av_sigmaI/netI 0.0917
_diffrn_reflns_limit_h_max 27
_diffrn_reflns_limit_h_min -27
_diffrn_reflns_limit_k_max 35
_diffrn_reflns_limit_k_min -35
_diffrn_reflns_limit_l_max 18
_diffrn_reflns_limit_l_min -28
_diffrn_reflns_number 87572
_diffrn_reflns_theta_full 27.54
_diffrn_reflns_theta_max 27.54
_diffrn_reflns_theta_min 0.74
_exptl_absorpt_coefficient_mu 0.279
_exptl_absorpt_correction_T_max 0.8733
_exptl_absorpt_correction_T_min 0.8507
_exptl_absorpt_correction_type multi-scan
_exptl_crystal_colour dark-red
_exptl_crystal_density_diffrn 1.424
_exptl_crystal_description block
_exptl_crystal_F_000 5631
_exptl_crystal_size_max 0.60
_exptl_crystal_size_mid 0.60
_exptl_crystal_size_min 0.50
_refine_diff_density_max 0.861
_refine_diff_density_min -0.459
_refine_diff_density_rms 0.105
_refine_ls_extinction_method none
_refine_ls_goodness_of_fit_ref 0.875
_refine_ls_hydrogen_treatment mixed
_refine_ls_matrix_type full
_refine_ls_number_parameters 1735
_refine_ls_number_reflns 28695
_refine_ls_number_restraints 408
_refine_ls_restrained_S_all 0.897
_refine_ls_R_factor_all 0.1464
_refine_ls_R_factor_gt 0.0715
_refine_ls_shift/su_max 0.001
_refine_ls_shift/su_mean 0.000
_refine_ls_structure_factor_coef Fsqd
_refine_ls_weighting_details 'calc w=1/[\s^2^(Fo^2^)+(0.1129P)^2^+0.0000P] where P=(Fo^2^+2Fc^2^)/3'
_refine_ls_weighting_scheme calc
_refine_ls_wR_factor_gt 0.1694
_refine_ls_wR_factor_ref 0.1944
_reflns_number_gt 14199
_reflns_number_total 28695
_reflns_threshold_expression >2sigma(I)
_cod_data_source_file jo201172w_si_005.cif
_cod_data_source_block pp
_cod_original_formula_sum 'C50.50 H75.63 Cl4 N4.25 O28.44'
_cod_database_code 4026529

loop_
_symmetry_equiv_pos_as_xyz
'x, y, z'
'-x+1/2, y+1/2, -z+1/2'
'-x, -y, -z'
'x-1/2, -y-1/2, z-1/2'

loop_
_atom_site_label
_atom_site_type_symbol
_atom_site_fract_x
_atom_site_fract_y
_atom_site_fract_z
_atom_site_U_iso_or_equiv
_atom_site_adp_type
_atom_site_occupancy
_atom_site_symmetry_multiplicity
_atom_site_calc_flag
_atom_site_refinement_flags
_atom_site_disorder_assembly
_atom_site_disorder_group
Cl1 Cl 0.15135(7) 0.18823(4) 0.43041(6) 0.0462(3) Uani 1 1 d . . .
O111 O 0.2157(2) 0.18817(14) 0.45533(18) 0.0595(11) Uani 1 1 d . . .
O112 O 0.1081(2) 0.17120(14) 0.47672(17) 0.0586(10) Uani 1 1 d . . .
O13 O 0.1500(2) 0.15552(14) 0.37893(17) 0.0632(11) Uani 1 1 d . . .
O14 O 0.1348(2) 0.23623(13) 0.4113(2) 0.0698(12) Uani 1 1 d . . .
Cl2 Cl 0.18714(7) 0.68200(5) 0.57659(7) 0.0524(3) Uani 1 1 d D . .
O21 O 0.1996(6) 0.6480(3) 0.6202(4) 0.083(3) Uani 0.575(10) 1 d PU A 1
O22 O 0.1519(5) 0.6617(4) 0.5280(4) 0.060(3) Uani 0.575(10) 1 d PU A 1
O23 O 0.1577(6) 0.7232(4) 0.5992(5) 0.078(4) Uani 0.575(10) 1 d PU A 1
O24 O 0.2470(4) 0.6991(3) 0.5471(4) 0.091(4) Uani 0.575(10) 1 d PU A 1
O25 O 0.1331(5) 0.6605(4) 0.6127(4) 0.076(4) Uani 0.425(10) 1 d PDU A 2
O26 O 0.1789(7) 0.6670(5) 0.5172(5) 0.064(4) Uani 0.425(10) 1 d PDU A 2
O27 O 0.2428(6) 0.6591(4) 0.6043(5) 0.074(4) Uani 0.425(10) 1 d PDU A 2
O28 O 0.1863(8) 0.7321(4) 0.5866(8) 0.095(7) Uani 0.425(10) 1 d PDU A 2
Cl3 Cl 0.18840(8) 0.80830(5) 0.94177(6) 0.0537(4) Uani 1 1 d . . .
O31 O 0.2505(2) 0.79660(17) 0.9684(2) 0.0786(14) Uani 1 1 d . . .
O32 O 0.1617(3) 0.76619(15) 0.9161(2) 0.0818(14) Uani 1 1 d . . .
O33 O 0.1502(2) 0.8311(2) 0.9851(2) 0.0893(16) Uani 1 1 d . . .
O34 O 0.2028(3) 0.84228(16) 0.8922(2) 0.0835(15) Uani 1 1 d . . .
Cl4 Cl 0.34559(8) 0.79612(5) 0.44782(7) 0.0555(4) Uani 1 1 d D . .
O41 O 0.3422(3) 0.74495(13) 0.4454(3) 0.0948(17) Uani 1 1 d DU B .
O42 O 0.2792(5) 0.8069(4) 0.4727(4) 0.087(4) Uani 0.592(13) 1 d PU B 1
O43 O 0.3861(5) 0.8126(3) 0.4930(4) 0.075(3) Uani 0.592(13) 1 d PU B 1
O44 O 0.3476(8) 0.8211(6) 0.3926(5) 0.094(5) Uani 0.592(13) 1 d PU B 1
O45 O 0.4168(4) 0.8041(4) 0.4418(8) 0.095(6) Uani 0.408(13) 1 d PDU B 2
O46 O 0.3228(7) 0.8161(5) 0.3922(6) 0.063(5) Uani 0.408(13) 1 d PDU B 2
O47 O 0.3261(9) 0.8209(4) 0.4960(5) 0.087(5) Uani 0.408(13) 1 d PDU B 2
Cl5 Cl 0.27260(7) 0.47406(4) 0.30132(6) 0.0463(3) Uani 1 1 d . . .
O51 O 0.2441(2) 0.48424(14) 0.35876(18) 0.0710(13) Uani 1 1 d U . .
O52 O 0.2278(2) 0.45160(13) 0.26111(18) 0.0621(11) Uani 1 1 d U . .
O53 O 0.2961(2) 0.51866(11) 0.27513(18) 0.0570(10) Uani 1 1 d U . .
O54 O 0.3257(2) 0.44103(12) 0.30959(18) 0.0599(11) Uani 1 1 d U . .
Cl6 Cl 0.23668(7) 0.49565(5) 0.79105(7) 0.0536(4) Uani 1 1 d . . .
O61 O 0.2304(3) 0.53466(14) 0.7490(2) 0.0827(14) Uani 1 1 d U . .
O62 O 0.2864(2) 0.46425(14) 0.7745(3) 0.0941(17) Uani 1 1 d U . .
O63 O 0.1785(2) 0.46686(16) 0.7854(3) 0.0872(15) Uani 1 1 d U . .
O64 O 0.2395(4) 0.5143(2) 0.8495(3) 0.127(2) Uani 1 1 d U . .
Cl7 Cl 0.09345(7) 0.62618(5) 0.29564(6) 0.0568(4) Uani 1 1 d . . .
O71 O 0.0928(2) 0.64149(14) 0.35837(17) 0.0595(11) Uani 1 1 d . . .
O72 O 0.1374(2) 0.58632(14) 0.28895(18) 0.0611(11) Uani 1 1 d . . .
O73 O 0.1135(2) 0.66635(16) 0.25765(19) 0.0777(14) Uani 1 1 d . . .
O74 O 0.0300(2) 0.6116(2) 0.2768(2) 0.0852(15) Uani 1 1 d . . .
Cl8 Cl 0.45877(9) 0.67996(7) 0.81304(8) 0.0750(5) Uani 1 1 d . . .
O81 O 0.4878(3) 0.71629(18) 0.8477(2) 0.0966(17) Uani 1 1 d U . .
O82 O 0.4156(3) 0.7011(3) 0.7688(3) 0.127(2) Uani 1 1 d U . .
O83 O 0.5090(3) 0.6538(3) 0.7823(3) 0.145(3) Uani 1 1 d U . .
O84 O 0.4269(3) 0.6471(2) 0.8503(4) 0.140(3) Uani 1 1 d U . .
O1 O 0.44209(18) 0.13554(10) 0.55732(15) 0.0418(8) Uani 1 1 d . . .
O2 O 0.38482(19) 0.14094(11) 0.44056(15) 0.0469(9) Uani 1 1 d . . .
O3 O 0.31771(18) 0.05915(11) 0.38253(15) 0.0454(8) Uani 1 1 d . . .
O4 O 0.38286(18) -0.02375(11) 0.42331(16) 0.0434(8) Uani 1 1 d . . .
O5 O 0.41675(17) -0.03488(11) 0.54855(16) 0.0441(8) Uani 1 1 d . . .
O6 O 0.44220(18) 0.05276(11) 0.61210(15) 0.0425(8) Uani 1 1 d . . .
O7 O 0.44164(18) 0.35783(11) 0.92506(15) 0.0446(9) Uani 1 1 d . . .
O8 O 0.3870(2) 0.34888(12) 1.04264(16) 0.0505(9) Uani 1 1 d . . .
O9 O 0.32040(19) 0.42917(12) 1.10307(17) 0.0519(9) Uani 1 1 d . . .
O10 O 0.38982(18) 0.51080(11) 1.06295(16) 0.0460(9) Uani 1 1 d . . .
O11 O 0.41489(18) 0.52616(11) 0.93819(16) 0.0448(8) Uani 1 1 d . . .
O12 O 0.43758(18) 0.44075(11) 0.86983(16) 0.0438(9) Uani 1 1 d . . .
C1 C 0.4369(3) 0.18079(17) 0.5247(2) 0.0495(14) Uani 1 1 d . . .
H1AA H 0.4726 0.2028 0.5363 0.059 Uiso 1 1 calc R . .
H1AB H 0.3957 0.1970 0.5348 0.059 Uiso 1 1 calc R . .
C2 C 0.4397(3) 0.16995(17) 0.4572(2) 0.0457(13) Uani 1 1 d . . .
H2AA H 0.4396 0.2008 0.4337 0.055 Uiso 1 1 calc R . .
H2AB H 0.4798 0.1521 0.4476 0.055 Uiso 1 1 calc R . .
C3 C 0.3786(3) 0.13550(18) 0.3755(2) 0.0501(14) Uani 1 1 d . . .
H3AA H 0.4158 0.1171 0.3593 0.060 Uiso 1 1 calc R . .
H3AB H 0.3780 0.1679 0.3558 0.060 Uiso 1 1 calc R . .
C4 C 0.3173(3) 0.10877(17) 0.3614(2) 0.0487(13) Uani 1 1 d . . .
H4AA H 0.2809 0.1262 0.3806 0.058 Uiso 1 1 calc R . .
H4AB H 0.3103 0.1090 0.3166 0.058 Uiso 1 1 calc R . .
C5 C 0.3468(3) 0.02577(17) 0.3411(2) 0.0450(12) Uani 1 1 d . . .
H5AA H 0.3920 0.0353 0.3334 0.054 Uiso 1 1 calc R . .
H5AB H 0.3234 0.0260 0.3017 0.054 Uiso 1 1 calc R . .
C6 C 0.3446(3) -0.02409(18) 0.3689(2) 0.0499(13) Uani 1 1 d . . .
H6AA H 0.2996 -0.0329 0.3788 0.060 Uiso 1 1 calc R . .
H6AB H 0.3616 -0.0484 0.3396 0.060 Uiso 1 1 calc R . .
C7 C 0.3852(3) -0.07051(17) 0.4515(3) 0.0496(14) Uani 1 1 d . . .
H7AA H 0.3975 -0.0955 0.4210 0.060 Uiso 1 1 calc R . .
H7AB H 0.3423 -0.0791 0.4680 0.060 Uiso 1 1 calc R . .
C8 C 0.4341(3) -0.06919(18) 0.5027(3) 0.0495(14) Uani 1 1 d . . .
H8AA H 0.4376 -0.1020 0.5213 0.059 Uiso 1 1 calc R . .
H8AB H 0.4767 -0.0604 0.4858 0.059 Uiso 1 1 calc R . .
C9 C 0.4652(3) -0.03134(16) 0.5944(2) 0.0444(13) Uani 1 1 d . . .
H9AA H 0.5064 -0.0215 0.5754 0.053 Uiso 1 1 calc R . .
H9AB H 0.4715 -0.0636 0.6138 0.053 Uiso 1 1 calc R . .
C10 C 0.4465(3) 0.00561(16) 0.6427(2) 0.0426(12) Uani 1 1 d . . .
H10A H 0.4046 -0.0031 0.6611 0.051 Uiso 1 1 calc R . .
H10B H 0.4794 0.0067 0.6755 0.051 Uiso 1 1 calc R . .
C11 C 0.4294(2) 0.09228(16) 0.6490(2) 0.0384(11) Uani 1 1 d . . .
C12 C 0.4152(3) 0.09062(17) 0.7098(2) 0.0425(12) Uani 1 1 d . . .
H12A H 0.4129 0.0601 0.7301 0.051 Uiso 1 1 calc R . .
C13 C 0.4041(3) 0.13336(17) 0.7424(2) 0.0422(12) Uani 1 1 d . . .
H13A H 0.3936 0.1316 0.7846 0.051 Uiso 1 1 calc R . .
C14 C 0.4080(2) 0.17831(16) 0.7141(2) 0.0393(11) Uani 1 1 d . . .
C15 C 0.4212(3) 0.17958(17) 0.6513(2) 0.0414(12) Uani 1 1 d . . .
H15A H 0.4228 0.2101 0.6309 0.050 Uiso 1 1 calc R . .
C16 C 0.4317(3) 0.13799(16) 0.6192(2) 0.0401(12) Uani 1 1 d . . .
C17 C 0.4025(3) 0.22279(17) 0.7515(2) 0.0419(12) Uani 1 1 d . . .
H17A H 0.3976 0.2185 0.7943 0.050 Uiso 1 1 calc R . .
C18 C 0.4407(3) 0.31281(17) 0.9586(2) 0.0493(14) Uani 1 1 d . . .
H18A H 0.4776 0.2923 0.9463 0.059 Uiso 1 1 calc R . .
H18B H 0.4006 0.2948 0.9494 0.059 Uiso 1 1 calc R . .
C19 C 0.4444(3) 0.32355(18) 1.0244(2) 0.0504(14) Uani 1 1 d . . .
H19A H 0.4485 0.2928 1.0478 0.060 Uiso 1 1 calc R . .
H19B H 0.4826 0.3439 1.0330 0.060 Uiso 1 1 calc R . .
C20 C 0.3793(3) 0.3517(2) 1.1078(2) 0.0558(15) Uani 1 1 d . . .
H20A H 0.4170 0.3683 1.1261 0.067 Uiso 1 1 calc R . .
H20B H 0.3767 0.3185 1.1252 0.067 Uiso 1 1 calc R . .
C21 C 0.3195(3) 0.3794(2) 1.1224(3) 0.0618(16) Uani 1 1 d . . .
H21A H 0.2825 0.3628 1.1028 0.074 Uiso 1 1 calc R . .
H21B H 0.3126 0.3784 1.1672 0.074 Uiso 1 1 calc R . .
C22 C 0.3551(3) 0.4592(2) 1.1441(3) 0.0574(15) Uani 1 1 d . . .
H22A H 0.3998 0.4473 1.1482 0.069 Uiso 1 1 calc R . .
H22B H 0.3347 0.4585 1.1850 0.069 Uiso 1 1 calc R . .
C23 C 0.3548(3) 0.5103(2) 1.1192(3) 0.0562(15) Uani 1 1 d . . .
H23A H 0.3100 0.5212 1.1121 0.067 Uiso 1 1 calc R . .
H23B H 0.3752 0.5328 1.1489 0.067 Uiso 1 1 calc R . .
C24 C 0.3973(3) 0.55877(17) 1.0384(3) 0.0503(14) Uani 1 1 d . . .
H24A H 0.4159 0.5806 1.0698 0.060 Uiso 1 1 calc R . .
H24B H 0.3547 0.5719 1.0263 0.060 Uiso 1 1 calc R . .
C25 C 0.4404(3) 0.55701(18) 0.9841(2) 0.0498(14) Uani 1 1 d . . .
H25A H 0.4457 0.5903 0.9674 0.060 Uiso 1 1 calc R . .
H25B H 0.4832 0.5449 0.9967 0.060 Uiso 1 1 calc R . .
C26 C 0.4570(3) 0.52482(17) 0.8868(2) 0.0433(12) Uani 1 1 d . . .
H26A H 0.5009 0.5158 0.9004 0.052 Uiso 1 1 calc R . .
H26B H 0.4592 0.5575 0.8678 0.052 Uiso 1 1 calc R . .
C27 C 0.4339(3) 0.48886(16) 0.8410(2) 0.0452(13) Uani 1 1 d . . .
H27A H 0.3890 0.4962 0.8290 0.054 Uiso 1 1 calc R . .
H27B H 0.4611 0.4899 0.8040 0.054 Uiso 1 1 calc R . .
C28 C 0.4273(2) 0.40074(16) 0.8329(2) 0.0409(12) Uani 1 1 d . . .
C29 C 0.4121(2) 0.40214(17) 0.7720(2) 0.0419(12) Uani 1 1 d . . .
H29A H 0.4074 0.4326 0.7520 0.050 Uiso 1 1 calc R . .
C30 C 0.4033(3) 0.35870(17) 0.7391(2) 0.0454(13) Uani 1 1 d . . .
H30A H 0.3945 0.3602 0.6965 0.054 Uiso 1 1 calc R . .
C31 C 0.4074(3) 0.31306(16) 0.7680(2) 0.0402(12) Uani 1 1 d . . .
C32 C 0.4214(2) 0.31282(17) 0.8308(2) 0.0396(12) Uani 1 1 d . . .
H32A H 0.4249 0.2825 0.8513 0.047 Uiso 1 1 calc R . .
C33 C 0.4302(3) 0.35512(17) 0.8635(2) 0.0407(12) Uani 1 1 d . . .
C34 C 0.4037(3) 0.26883(17) 0.7307(2) 0.0421(12) Uani 1 1 d . . .
H34A H 0.4020 0.2731 0.6876 0.051 Uiso 1 1 calc R . .
O1' O 0.02020(17) 0.35814(10) 0.42329(15) 0.0410(8) Uani 1 1 d . . .
O2' O 0.06277(18) 0.33609(12) 0.54358(16) 0.0471(9) Uani 1 1 d . . .
O4' O 0.1213(3) 0.49741(15) 0.5720(2) 0.0912(16) Uani 1 1 d U D .
O5' O 0.0938(2) 0.52010(12) 0.45148(19) 0.0629(12) Uani 1 1 d . . .
O6' O 0.04521(19) 0.44241(11) 0.37657(15) 0.0443(9) Uani 1 1 d . . .
O7' O 0.02085(18) 0.14194(11) 0.05406(15) 0.0432(8) Uani 1 1 d . . .
O8' O 0.0476(2) 0.15434(13) -0.07152(17) 0.0560(10) Uani 1 1 d . . .
O9' O 0.0918(2) 0.07106(14) -0.13687(17) 0.0609(11) Uani 1 1 d . . .
O10' O 0.1628(2) 0.00045(13) -0.07190(18) 0.0572(10) Uani 1 1 d . . .
O11' O 0.0959(2) -0.01594(12) 0.03924(17) 0.0551(10) Uani 1 1 d . . .
O12' O 0.03909(18) 0.05870(11) 0.10513(16) 0.0452(9) Uani 1 1 d . . .
C1' C 0.0109(3) 0.31168(16) 0.4527(2) 0.0448(13) Uani 1 1 d . . .
H1BA H 0.0483 0.2903 0.4445 0.054 Uiso 1 1 calc R . .
H1BB H -0.0280 0.2957 0.4360 0.054 Uiso 1 1 calc R . .
C2' C 0.0037(3) 0.31846(19) 0.5186(2) 0.0484(13) Uani 1 1 d . . .
H2BA H -0.0312 0.3421 0.5268 0.058 Uiso 1 1 calc R . .
H2BB H -0.0078 0.2871 0.5381 0.058 Uiso 1 1 calc R . .
C3' C 0.0652(3) 0.3350(2) 0.6085(3) 0.0575(15) Uani 1 1 d . D .
H3BA H 0.0634 0.3008 0.6227 0.069 Uiso 1 1 calc R . .
H3BB H 0.0275 0.3524 0.6253 0.069 Uiso 1 1 calc R . .
C4' C 0.1247(3) 0.3580(2) 0.6310(3) 0.0623(17) Uani 1 1 d D . .
H4BA H 0.1322 0.3502 0.6746 0.075 Uiso 1 1 calc R C 1
H4BB H 0.1624 0.3474 0.6068 0.075 Uiso 1 1 calc R C 1
O3' O 0.1129(5) 0.4089(3) 0.6229(5) 0.052(3) Uani 0.546(16) 1 d PDU D 1
C5' C 0.1679(6) 0.4358(4) 0.6395(6) 0.064(4) Uani 0.546(16) 1 d PDU D 1
H5BA H 0.2047 0.4276 0.6127 0.077 Uiso 0.546(16) 1 calc PR D 1
H5BB H 0.1801 0.4292 0.6825 0.077 Uiso 0.546(16) 1 calc PR D 1
O3" O 0.1444(7) 0.4063(4) 0.6135(5) 0.059(4) Uani 0.454(16) 1 d PDU D 2
C5" C 0.1205(10) 0.4403(5) 0.6557(6) 0.074(5) Uani 0.454(16) 1 d PDU D 2
H5BC H 0.1368 0.4335 0.6974 0.089 Uiso 0.454(16) 1 calc PR D 2
H5BD H 0.0729 0.4401 0.6563 0.089 Uiso 0.454(16) 1 calc PR D 2
C6' C 0.1472(4) 0.4902(3) 0.6309(3) 0.083(2) Uani 1 1 d . . .
H6BA H 0.1147 0.4989 0.6620 0.100 Uiso 1 1 calc R D 1
H6BB H 0.1850 0.5117 0.6366 0.100 Uiso 1 1 calc R D 1
C7' C 0.1283(4) 0.5465(2) 0.5503(3) 0.077(2) Uani 1 1 d . . .
H7BA H 0.1727 0.5519 0.5357 0.092 Uiso 1 1 calc R D .
H7BB H 0.1196 0.5698 0.5838 0.092 Uiso 1 1 calc R . .
C8' C 0.0825(4) 0.5544(2) 0.5000(3) 0.072(2) Uani 1 1 d . D .
H8BA H 0.0380 0.5506 0.5154 0.086 Uiso 1 1 calc R . .
H8BB H 0.0872 0.5880 0.4842 0.086 Uiso 1 1 calc R . .
C9' C 0.0475(3) 0.52632(18) 0.4028(3) 0.0570(16) Uani 1 1 d . . .
H9BA H 0.0504 0.5598 0.3863 0.068 Uiso 1 1 calc R . .
H9BB H 0.0035 0.5214 0.4189 0.068 Uiso 1 1 calc R . .
C10' C 0.0606(3) 0.49024(16) 0.3528(3) 0.0526(15) Uani 1 1 d . . .
H10C H 0.0337 0.4976 0.3166 0.063 Uiso 1 1 calc R . .
H10D H 0.1064 0.4917 0.3406 0.063 Uiso 1 1 calc R . .
C11' C 0.0511(3) 0.40318(17) 0.3371(2) 0.0414(12) Uani 1 1 d . . .
C12' C 0.0707(3) 0.40618(18) 0.2769(2) 0.0446(13) Uani 1 1 d . . .
H12B H 0.0811 0.4369 0.2596 0.053 Uiso 1 1 calc R . .
C13' C 0.0752(3) 0.36384(17) 0.2415(2) 0.0419(12) Uani 1 1 d . . .
H13B H 0.0875 0.3663 0.1998 0.050 Uiso 1 1 calc R . .
C14' C 0.0620(2) 0.31873(17) 0.2661(2) 0.0383(11) Uani 1 1 d . . .
C15' C 0.0425(2) 0.31619(17) 0.3274(2) 0.0386(11) Uani 1 1 d . . .
H15B H 0.0331 0.2854 0.3449 0.046 Uiso 1 1 calc R . .
C16' C 0.0367(3) 0.35765(16) 0.3628(2) 0.0387(11) Uani 1 1 d . . .
C17' C 0.0652(3) 0.27517(17) 0.2279(2) 0.0439(12) Uani 1 1 d . . .
H17B H 0.0671 0.2799 0.1850 0.053 Uiso 1 1 calc R . .
C18' C 0.0109(3) 0.18790(18) 0.0238(2) 0.0486(13) Uani 1 1 d . . .
H18C H 0.0504 0.2079 0.0264 0.058 Uiso 1 1 calc R . .
H18D H -0.0246 0.2059 0.0437 0.058 Uiso 1 1 calc R . .
C19' C -0.0059(3) 0.17774(18) -0.0433(3) 0.0541(15) Uani 1 1 d . . .
H19C H -0.0443 0.1565 -0.0457 0.065 Uiso 1 1 calc R . .
H19D H -0.0156 0.2087 -0.0646 0.065 Uiso 1 1 calc R . .
C20' C 0.0385(3) 0.1474(2) -0.1354(3) 0.0611(16) Uani 1 1 d . . .
H20C H 0.0352 0.1795 -0.1560 0.073 Uiso 1 1 calc R . .
H20D H -0.0021 0.1295 -0.1427 0.073 Uiso 1 1 calc R . .
C21' C 0.0932(4) 0.1197(2) -0.1612(3) 0.0693(18) Uani 1 1 d U . .
H21C H 0.0898 0.1187 -0.2063 0.083 Uiso 1 1 calc R . .
H21D H 0.1343 0.1357 -0.1502 0.083 Uiso 1 1 calc R . .
C22' C 0.1395(4) 0.0410(2) -0.1642(3) 0.0706(19) Uani 1 1 d . . .
H22C H 0.1822 0.0568 -0.1607 0.085 Uiso 1 1 calc R . .
H22D H 0.1297 0.0366 -0.2082 0.085 Uiso 1 1 calc R . .
C23' C 0.1406(3) -0.0068(2) -0.1332(3) 0.0656(17) Uani 1 1 d . . .
H23C H 0.0970 -0.0212 -0.1329 0.079 Uiso 1 1 calc R . .
H23D H 0.1698 -0.0294 -0.1550 0.079 Uiso 1 1 calc R . .
C24' C 0.1659(3) -0.0428(2) -0.0370(3) 0.0628(16) Uani 1 1 d . . .
H24C H 0.2015 -0.0400 -0.0071 0.075 Uiso 1 1 calc R . .
H24D H 0.1760 -0.0704 -0.0646 0.075 Uiso 1 1 calc R . .
C25' C 0.1061(3) -0.05369(19) -0.0040(3) 0.0603(16) Uani 1 1 d . . .
H25C H 0.0695 -0.0553 -0.0330 0.072 Uiso 1 1 calc R . .
H25D H 0.1097 -0.0855 0.0170 0.072 Uiso 1 1 calc R . .
C26' C 0.0452(3) -0.02490(16) 0.0807(3) 0.0524(14) Uani 1 1 d . . .
H26C H 0.0487 -0.0583 0.0974 0.063 Uiso 1 1 calc R . .
H26D H 0.0032 -0.0217 0.0597 0.063 Uiso 1 1 calc R . .
C27' C 0.0504(3) 0.01211(17) 0.1318(3) 0.0516(14) Uani 1 1 d . . .
H27C H 0.0180 0.0053 0.1638 0.062 Uiso 1 1 calc R . .
H27D H 0.0937 0.0109 0.1506 0.062 Uiso 1 1 calc R . .
C28' C 0.0471(2) 0.09876(15) 0.1427(2) 0.0366(11) Uani 1 1 d . . .
C29' C 0.0624(2) 0.09637(17) 0.2037(2) 0.0410(12) Uani 1 1 d . . .
H29B H 0.0681 0.0656 0.2227 0.049 Uiso 1 1 calc R . .
C30' C 0.0697(2) 0.13941(17) 0.2384(2) 0.0416(12) Uani 1 1 d . . .
H30B H 0.0804 0.1374 0.2806 0.050 Uiso 1 1 calc R . .
C31' C 0.0613(3) 0.18436(17) 0.2114(2) 0.0417(12) Uani 1 1 d . . .
C32' C 0.0448(3) 0.18622(16) 0.1491(2) 0.0402(12) Uani 1 1 d . . .
H32B H 0.0385 0.2170 0.1301 0.048 Uiso 1 1 calc R . .
C33' C 0.0374(2) 0.14408(17) 0.1146(2) 0.0401(12) Uani 1 1 d . . .
C34' C 0.0659(2) 0.22878(17) 0.2482(2) 0.0408(12) Uani 1 1 d . . .
H34B H 0.0697 0.2244 0.2911 0.049 Uiso 1 1 calc R . .
N1 N 0.3566(2) 0.05541(15) 0.5050(2) 0.0425(10) Uani 1 1 d D . .
H1A H 0.3589(14) 0.0308(13) 0.4792(19) 0.051(16) Uiso 1 1 d D . .
H1B H 0.3791(11) 0.0520(17) 0.5398(12) 0.039(14) Uiso 1 1 d D . .
H1C H 0.3724(13) 0.0825(10) 0.488(2) 0.046(15) Uiso 1 1 d D . .
N2 N 0.2176(2) 0.15384(13) 0.63217(17) 0.0371(9) Uani 1 1 d . . .
N3 N 0.2168(2) 0.33843(14) 0.85002(19) 0.0452(11) Uani 1 1 d . . .
N4 N 0.3594(2) 0.43548(16) 0.9789(2) 0.0452(11) Uani 1 1 d D . .
H4A H 0.3618(15) 0.4622(16) 1.002(3) 0.09(2) Uiso 1 1 d D . .
H4B H 0.3828(11) 0.4413(18) 0.9449(12) 0.051(16) Uiso 1 1 d D . .
H4C H 0.3700(15) 0.4125(14) 1.0049(19) 0.056(18) Uiso 1 1 d D . .
C35 C 0.2346(3) 0.14215(17) 0.6896(2) 0.0432(12) Uani 1 1 d . . .
H35A H 0.2436 0.1092 0.6998 0.052 Uiso 1 1 calc R . .
C36 C 0.2389(3) 0.17798(17) 0.7340(2) 0.0440(12) Uani 1 1 d . . .
H36A H 0.2505 0.1696 0.7746 0.053 Uiso 1 1 calc R . .
C37 C 0.2263(3) 0.22612(16) 0.7188(2) 0.0419(12) Uani 1 1 d . . .
C38 C 0.2109(3) 0.23662(17) 0.6577(2) 0.0467(13) Uani 1 1 d . . .
H38A H 0.2035 0.2694 0.6459 0.056 Uiso 1 1 calc R . .
C39 C 0.2066(3) 0.20067(17) 0.6151(2) 0.0438(12) Uani 1 1 d . . .
H39A H 0.1960 0.2082 0.5740 0.053 Uiso 1 1 calc R . .
C40 C 0.2384(3) 0.34776(17) 0.7938(2) 0.0443(12) Uani 1 1 d . . .
H40A H 0.2512 0.3800 0.7838 0.053 Uiso 1 1 calc R . .
C41 C 0.2427(3) 0.31252(16) 0.7507(2) 0.0429(12) Uani 1 1 d . . .
H41A H 0.2579 0.3201 0.7109 0.051 Uiso 1 1 calc R . .
C42 C 0.2245(3) 0.26447(17) 0.7655(2) 0.0454(13) Uani 1 1 d . . .
C43 C 0.2053(3) 0.25634(19) 0.8241(3) 0.0613(18) Uani 1 1 d . . .
H43A H 0.1939 0.2242 0.8360 0.074 Uiso 1 1 calc R . .
C44 C 0.2019(3) 0.29273(19) 0.8660(3) 0.0589(16) Uani 1 1 d . . .
H44A H 0.1890 0.2858 0.9067 0.071 Uiso 1 1 calc R . .
C45 C 0.2152(2) 0.11502(16) 0.5855(2) 0.0399(11) Uani 1 1 d . . .
H45A H 0.1870 0.1249 0.5511 0.048 Uiso 1 1 calc R . .
H45B H 0.1981 0.0846 0.6034 0.048 Uiso 1 1 calc R . .
C46 C 0.2837(3) 0.10722(16) 0.5631(2) 0.0434(12) Uani 1 1 d . . .
H46A H 0.2982 0.1366 0.5409 0.052 Uiso 1 1 calc R . .
H46B H 0.3125 0.1026 0.5987 0.052 Uiso 1 1 calc R . .
C47 C 0.2890(3) 0.06352(18) 0.5214(2) 0.0483(13) Uani 1 1 d D . .
H47A H 0.2718 0.0343 0.5423 0.058 Uiso 1 1 calc R . .
H47B H 0.2633 0.0691 0.4839 0.058 Uiso 1 1 calc R . .
C48 C 0.2153(3) 0.37789(19) 0.8962(2) 0.0489(13) Uani 1 1 d . . .
H48A H 0.1863 0.3690 0.9303 0.059 Uiso 1 1 calc R . .
H48B H 0.1995 0.4085 0.8775 0.059 Uiso 1 1 calc R . .
C49 C 0.2840(3) 0.38454(17) 0.9197(2) 0.0466(13) Uani 1 1 d . . .
H49A H 0.2965 0.3556 0.9439 0.056 Uiso 1 1 calc R . .
H49B H 0.3136 0.3870 0.8844 0.056 Uiso 1 1 calc R . .
C50 C 0.2910(3) 0.43000(18) 0.9593(3) 0.0488(13) Uani 1 1 d D . .
H50A H 0.2775 0.4591 0.9358 0.059 Uiso 1 1 calc R . .
H50B H 0.2630 0.4272 0.9957 0.059 Uiso 1 1 calc R . .
N1' N 0.1149(2) 0.41956(16) 0.4893(2) 0.0471(11) Uani 1 1 d D . .
H1'A H 0.1158(13) 0.4424(13) 0.5180(16) 0.036(13) Uiso 1 1 d D . .
H1'B H 0.1011(16) 0.3935(13) 0.511(3) 0.087 Uiso 1 1 d D . .
H1'C H 0.0954(13) 0.4333(17) 0.4579(13) 0.045(16) Uiso 1 1 d D . .
N2' N 0.2495(2) 0.32199(14) 0.35234(19) 0.0401(10) Uani 1 1 d . . .
N3' N 0.2561(2) 0.14065(14) 0.13140(19) 0.0425(10) Uani 1 1 d . . .
N4' N 0.1152(2) 0.08272(17) -0.0051(2) 0.0468(11) Uani 1 1 d D . .
H4'A H 0.098(2) 0.0989(16) -0.035(2) 0.10(3) Uiso 1 1 d D . .
H4'B H 0.0955(18) 0.0684(17) 0.0266(12) 0.053(17) Uiso 1 1 d D . .
H4'C H 0.1294(14) 0.0559(12) -0.024(2) 0.07(2) Uiso 1 1 d D . .
C35' C 0.2620(3) 0.27499(17) 0.3672(2) 0.0483(13) Uani 1 1 d . . .
H35B H 0.2738 0.2666 0.4079 0.058 Uiso 1 1 calc R . .
C36' C 0.2575(3) 0.24004(18) 0.3235(2) 0.0492(14) Uani 1 1 d . . .
H36B H 0.2651 0.2070 0.3341 0.059 Uiso 1 1 calc R . .
C37' C 0.2418(2) 0.25180(17) 0.2633(2) 0.0422(11) Uani 1 1 d . . .
C38' C 0.2279(3) 0.30038(17) 0.2495(2) 0.0436(12) Uani 1 1 d . . .
H38B H 0.2156 0.3096 0.2092 0.052 Uiso 1 1 calc R . .
C39' C 0.2325(3) 0.33475(17) 0.2952(2) 0.0439(12) Uani 1 1 d . . .
H39B H 0.2235 0.3679 0.2862 0.053 Uiso 1 1 calc R . .
C40' C 0.2694(3) 0.18636(17) 0.1149(2) 0.0448(12) Uani 1 1 d . . .
H40B H 0.2834 0.1931 0.0745 0.054 Uiso 1 1 calc R . .
C41' C 0.2629(3) 0.22385(17) 0.1562(2) 0.0445(12) Uani 1 1 d . . .
H41B H 0.2729 0.2563 0.1445 0.053 Uiso 1 1 calc R . .
C42' C 0.2415(3) 0.21401(17) 0.2153(2) 0.0426(12) Uani 1 1 d . . .
C43' C 0.2242(3) 0.16597(18) 0.2292(2) 0.0460(13) Uani 1 1 d . . .
H43B H 0.2073 0.1583 0.2684 0.055 Uiso 1 1 calc R . .
C44' C 0.2318(3) 0.13017(17) 0.1868(2) 0.0427(12) Uani 1 1 d . . .
H44B H 0.2199 0.0977 0.1963 0.051 Uiso 1 1 calc R . .
C45' C 0.2516(3) 0.35988(18) 0.4009(2) 0.0455(13) Uani 1 1 d . . .
H45C H 0.2694 0.3905 0.3841 0.055 Uiso 1 1 calc R . .
H45D H 0.2797 0.3490 0.4348 0.055 Uiso 1 1 calc R . .
C46' C 0.1835(3) 0.36852(17) 0.4244(2) 0.0443(12) Uani 1 1 d . . .
H46C H 0.1551 0.3773 0.3897 0.053 Uiso 1 1 calc R . .
H46D H 0.1668 0.3382 0.4430 0.053 Uiso 1 1 calc R . .
C47' C 0.1829(3) 0.40869(18) 0.4710(2) 0.0463(13) Uani 1 1 d D . .
H47C H 0.2080 0.3987 0.5073 0.056 Uiso 1 1 calc R . .
H47D H 0.2030 0.4383 0.4536 0.056 Uiso 1 1 calc R . .
C48' C 0.2698(3) 0.09949(17) 0.0894(2) 0.0455(12) Uani 1 1 d . . .
H48C H 0.2947 0.0745 0.1118 0.055 Uiso 1 1 calc R . .
H48D H 0.2970 0.1115 0.0554 0.055 Uiso 1 1 calc R . .
C49' C 0.2101(3) 0.07574(17) 0.0626(2) 0.0452(12) Uani 1 1 d . . .
H49C H 0.1818 0.0652 0.0964 0.054 Uiso 1 1 calc R . .
H49D H 0.2231 0.0463 0.0396 0.054 Uiso 1 1 calc R . .
C50' C 0.1722(3) 0.1092(2) 0.0201(3) 0.0511(13) Uani 1 1 d D . .
H50C H 0.1577 0.1383 0.0429 0.061 Uiso 1 1 calc R . .
H50D H 0.2001 0.1201 -0.0138 0.061 Uiso 1 1 calc R . .
N1S N 0.4290(5) 0.8621(4) 0.6826(6) 0.074(3) Uani 0.50 1 d PU . .
C1S C 0.4457(12) 0.8131(9) 0.7038(11) 0.140(8) Uani 0.50 1 d PU . .
C2S C 0.5000(7) 0.7794(4) 0.6874(6) 0.071(4) Uani 0.50 1 d PU . .
H2SA H 0.5006 0.7518 0.7158 0.106 Uiso 0.50 1 calc PR . .
H2SB H 0.5409 0.7970 0.6902 0.106 Uiso 0.50 1 calc PR . .
H2SC H 0.4940 0.7674 0.6456 0.106 Uiso 0.50 1 calc PR . .
O1W O 0.5399(4) 0.5584(3) 0.7473(3) 0.058(2) Uani 0.50 1 d P . .
O2W O 0.6058(7) 0.7330(5) 0.7609(7) 0.052(4) Uani 0.25 1 d PU . .
O3W O 0.6102(13) 0.6590(9) 0.6774(14) 0.049(7) Uani 0.13 1 d PU . .

loop_
_atom_site_aniso_label
_atom_site_aniso_U_11
_atom_site_aniso_U_22
_atom_site_aniso_U_33
_atom_site_aniso_U_23
_atom_site_aniso_U_13
_atom_site_aniso_U_12
Cl1 0.0594(8) 0.0358(6) 0.0434(7) 0.0041(5) 0.0012(6) 0.0067(6)
O111 0.073(3) 0.054(2) 0.051(2) 0.0079(19) -0.003(2) 0.007(2)
O112 0.066(3) 0.052(2) 0.058(2) 0.0050(19) 0.013(2) 0.001(2)
O13 0.088(3) 0.057(2) 0.045(2) -0.0099(19) 0.001(2) -0.007(2)
O14 0.083(3) 0.045(2) 0.081(3) 0.025(2) 0.008(2) 0.023(2)
Cl2 0.0625(9) 0.0423(7) 0.0523(8) -0.0107(6) -0.0016(7) 0.0027(7)
O21 0.123(10) 0.060(5) 0.065(5) 0.018(4) -0.010(6) 0.021(6)
O22 0.072(7) 0.064(5) 0.045(5) -0.015(4) 0.015(5) -0.013(5)
O23 0.095(8) 0.066(6) 0.072(5) -0.027(5) 0.013(6) 0.046(6)
O24 0.079(6) 0.101(6) 0.094(6) -0.038(5) 0.042(5) -0.049(5)
O25 0.090(9) 0.083(7) 0.056(6) 0.005(5) 0.014(6) -0.016(6)
O26 0.091(11) 0.070(7) 0.032(5) 0.014(5) 0.031(7) 0.010(8)
O27 0.076(8) 0.066(7) 0.078(8) -0.015(6) -0.015(7) 0.041(7)
O28 0.107(13) 0.043(6) 0.135(14) -0.026(8) -0.038(11) 0.000(8)
Cl3 0.0766(10) 0.0414(6) 0.0431(7) -0.0097(6) 0.0000(7) 0.0000(7)
O31 0.080(3) 0.082(3) 0.073(3) -0.022(2) -0.010(3) 0.021(3)
O32 0.102(4) 0.064(3) 0.079(3) -0.020(2) -0.002(3) -0.035(3)
O33 0.067(3) 0.126(4) 0.075(3) -0.041(3) 0.003(3) 0.013(3)
O34 0.119(4) 0.057(2) 0.074(3) 0.002(2) 0.011(3) -0.005(3)
Cl4 0.0725(10) 0.0364(6) 0.0575(8) -0.0072(6) -0.0007(8) -0.0022(7)
O41 0.110(4) 0.033(2) 0.141(4) -0.012(3) -0.038(4) 0.002(2)
O42 0.091(7) 0.103(7) 0.068(5) 0.017(5) 0.037(5) 0.061(6)
O43 0.070(6) 0.071(5) 0.084(6) -0.021(4) -0.001(5) -0.026(5)
O44 0.131(12) 0.108(8) 0.045(6) 0.001(5) 0.038(6) -0.022(8)
O45 0.045(7) 0.062(7) 0.177(15) 0.003(8) -0.011(8) -0.031(5)
O46 0.063(9) 0.041(6) 0.083(10) 0.004(6) -0.041(8) 0.002(6)
O47 0.141(15) 0.068(7) 0.051(7) -0.025(6) 0.006(8) -0.017(8)
Cl5 0.0615(8) 0.0311(6) 0.0463(7) -0.0001(5) 0.0036(6) -0.0072(6)
O51 0.099(4) 0.060(2) 0.054(2) -0.003(2) 0.027(2) 0.003(2)
O52 0.077(3) 0.0385(19) 0.071(2) 0.0053(19) -0.025(2) -0.013(2)
O53 0.072(3) 0.0284(17) 0.071(2) -0.0002(17) 0.021(2) -0.0107(18)
O54 0.065(3) 0.0398(19) 0.075(3) 0.0143(19) -0.002(2) 0.0001(18)
Cl6 0.0641(10) 0.0411(7) 0.0558(8) -0.0071(6) 0.0057(7) 0.0026(7)
O61 0.121(4) 0.047(2) 0.080(3) 0.000(2) -0.012(3) 0.019(3)
O62 0.062(3) 0.040(2) 0.181(5) -0.005(3) 0.022(3) 0.016(2)
O63 0.070(3) 0.067(3) 0.125(4) -0.025(3) 0.015(3) -0.018(2)
O64 0.215(6) 0.090(4) 0.077(3) -0.010(3) -0.024(4) -0.031(4)
Cl7 0.0538(8) 0.0657(9) 0.0509(8) 0.0090(7) 0.0048(7) -0.0019(7)
O71 0.069(3) 0.061(2) 0.049(2) 0.0024(19) 0.006(2) 0.007(2)
O72 0.065(3) 0.051(2) 0.068(3) -0.003(2) 0.013(2) 0.003(2)
O73 0.092(4) 0.079(3) 0.063(3) 0.035(2) 0.023(2) 0.010(3)
O74 0.055(3) 0.130(4) 0.070(3) 0.004(3) -0.012(2) -0.017(3)
Cl8 0.0731(11) 0.0782(11) 0.0736(11) -0.0295(9) -0.0138(9) 0.0221(10)
O81 0.118(4) 0.075(3) 0.097(4) -0.018(3) -0.048(3) -0.002(3)
O82 0.111(4) 0.175(5) 0.093(4) -0.046(4) -0.032(3) 0.079(4)
O83 0.118(5) 0.206(6) 0.110(4) -0.071(4) -0.017(4) 0.092(5)
O84 0.085(4) 0.073(3) 0.261(7) 0.054(4) 0.008(4) -0.012(3)
O1 0.061(2) 0.0230(15) 0.0413(18) 0.0028(14) 0.0042(17) 0.0024(15)
O2 0.063(2) 0.0356(17) 0.0424(19) -0.0022(15) 0.0010(18) 0.0032(17)
O3 0.053(2) 0.0367(17) 0.0460(19) -0.0020(15) 0.0022(17) 0.0049(17)
O4 0.052(2) 0.0297(16) 0.049(2) -0.0023(15) 0.0023(17) 0.0018(15)
O5 0.047(2) 0.0321(17) 0.053(2) 0.0004(16) 0.0063(18) 0.0070(16)
O6 0.056(2) 0.0233(15) 0.048(2) 0.0057(14) 0.0031(17) 0.0041(15)
O7 0.061(2) 0.0267(16) 0.046(2) -0.0008(15) 0.0039(18) 0.0035(16)
O8 0.062(3) 0.0385(18) 0.051(2) 0.0002(17) 0.0049(19) 0.0019(18)
O9 0.055(2) 0.0419(19) 0.059(2) -0.0006(17) 0.0051(19) -0.0002(18)
O10 0.053(2) 0.0321(16) 0.053(2) 0.0020(16) 0.0030(18) 0.0019(16)
O11 0.051(2) 0.0313(17) 0.052(2) -0.0032(16) -0.0035(18) -0.0040(16)
O12 0.060(2) 0.0210(15) 0.051(2) 0.0046(15) 0.0077(18) 0.0022(15)
C1 0.074(4) 0.024(2) 0.050(3) 0.004(2) -0.004(3) 0.002(2)
C2 0.064(4) 0.028(2) 0.045(3) 0.003(2) 0.000(3) 0.001(2)
C3 0.071(4) 0.033(3) 0.047(3) -0.001(2) -0.003(3) 0.005(3)
C4 0.065(4) 0.037(3) 0.044(3) 0.003(2) -0.002(3) 0.008(3)
C5 0.055(3) 0.039(3) 0.042(3) -0.005(2) 0.002(2) 0.001(2)
C6 0.055(3) 0.041(3) 0.053(3) -0.010(3) 0.004(3) 0.001(3)
C7 0.056(4) 0.032(2) 0.061(3) 0.003(2) 0.013(3) 0.005(2)
C8 0.058(4) 0.032(3) 0.059(3) 0.004(2) 0.013(3) 0.009(2)
C9 0.049(3) 0.023(2) 0.061(3) 0.006(2) 0.003(3) 0.004(2)
C10 0.046(3) 0.026(2) 0.055(3) 0.012(2) -0.002(3) 0.000(2)
C11 0.043(3) 0.026(2) 0.047(3) -0.004(2) -0.002(2) 0.010(2)
C12 0.049(3) 0.031(2) 0.047(3) 0.006(2) 0.003(2) 0.001(2)
C13 0.046(3) 0.042(3) 0.038(3) 0.002(2) 0.008(2) 0.002(2)
C14 0.042(3) 0.030(2) 0.046(3) -0.008(2) -0.004(2) 0.003(2)
C15 0.044(3) 0.027(2) 0.053(3) -0.001(2) -0.004(2) 0.000(2)
C16 0.053(3) 0.029(2) 0.038(3) 0.003(2) 0.002(2) 0.002(2)
C17 0.044(3) 0.035(3) 0.046(3) -0.003(2) 0.002(2) 0.005(2)
C18 0.071(4) 0.026(2) 0.051(3) 0.007(2) 0.006(3) 0.006(2)
C19 0.071(4) 0.028(2) 0.052(3) 0.006(2) -0.002(3) 0.001(3)
C20 0.074(4) 0.044(3) 0.050(3) 0.007(3) -0.002(3) -0.003(3)
C21 0.074(4) 0.053(3) 0.059(4) -0.001(3) 0.015(3) -0.012(3)
C22 0.060(4) 0.065(4) 0.047(3) -0.001(3) 0.010(3) -0.005(3)
C23 0.060(4) 0.046(3) 0.063(4) -0.011(3) 0.005(3) -0.004(3)
C24 0.062(4) 0.030(2) 0.059(3) -0.006(2) -0.005(3) -0.003(3)
C25 0.057(4) 0.033(3) 0.059(3) -0.002(2) -0.009(3) -0.007(3)
C26 0.049(3) 0.031(2) 0.050(3) 0.006(2) 0.001(3) -0.002(2)
C27 0.056(3) 0.030(2) 0.050(3) 0.013(2) 0.004(3) 0.003(2)
C28 0.042(3) 0.028(2) 0.052(3) -0.002(2) 0.013(2) 0.002(2)
C29 0.042(3) 0.031(2) 0.052(3) 0.007(2) 0.010(2) 0.008(2)
C30 0.053(3) 0.038(3) 0.046(3) 0.002(2) 0.009(3) 0.006(2)
C31 0.045(3) 0.026(2) 0.049(3) -0.003(2) 0.013(2) 0.003(2)
C32 0.046(3) 0.030(2) 0.042(3) 0.003(2) 0.008(2) -0.001(2)
C33 0.047(3) 0.031(2) 0.044(3) 0.003(2) 0.008(2) 0.004(2)
C34 0.046(3) 0.040(3) 0.040(3) -0.001(2) 0.003(2) 0.006(2)
O1' 0.057(2) 0.0253(15) 0.0406(19) -0.0013(14) 0.0115(17) -0.0053(15)
O2' 0.056(2) 0.0430(19) 0.0427(19) 0.0066(16) 0.0109(17) 0.0053(17)
O4' 0.160(5) 0.054(2) 0.060(3) -0.010(2) -0.018(3) -0.023(3)
O5' 0.098(3) 0.0290(17) 0.062(2) -0.0084(18) 0.023(2) -0.008(2)
O6' 0.064(2) 0.0235(15) 0.0451(19) 0.0011(15) 0.0091(18) -0.0035(16)
O7' 0.058(2) 0.0318(16) 0.0399(19) 0.0010(15) -0.0004(17) 0.0016(16)
O8' 0.070(3) 0.047(2) 0.051(2) 0.0035(18) 0.002(2) 0.007(2)
O9' 0.075(3) 0.055(2) 0.053(2) 0.003(2) 0.006(2) 0.010(2)
O10' 0.066(3) 0.046(2) 0.059(2) -0.0118(19) -0.005(2) 0.0048(19)
O11' 0.070(3) 0.0382(19) 0.057(2) -0.0112(17) 0.000(2) 0.0046(19)
O12' 0.056(2) 0.0268(16) 0.053(2) -0.0029(15) -0.0045(18) 0.0012(16)
C1' 0.059(4) 0.023(2) 0.053(3) 0.009(2) 0.014(3) -0.005(2)
C2' 0.051(3) 0.040(3) 0.054(3) 0.010(2) 0.005(3) -0.004(2)
C3' 0.054(4) 0.063(4) 0.055(4) 0.007(3) 0.003(3) 0.005(3)
C4' 0.083(5) 0.060(4) 0.044(3) 0.008(3) -0.002(3) 0.018(3)
O3' 0.057(6) 0.050(5) 0.049(5) -0.007(4) 0.000(4) -0.005(4)
C5' 0.061(7) 0.067(7) 0.064(7) -0.017(5) -0.010(6) -0.004(6)
O3" 0.053(7) 0.074(7) 0.051(6) 0.006(5) 0.008(5) 0.007(6)
C5" 0.091(10) 0.081(9) 0.050(7) -0.015(6) 0.005(7) 0.008(7)
C6' 0.112(7) 0.070(4) 0.067(4) -0.015(4) 0.001(4) -0.019(4)
C7' 0.117(6) 0.052(4) 0.062(4) -0.011(3) 0.016(4) -0.032(4)
C8' 0.111(6) 0.038(3) 0.067(4) -0.012(3) 0.028(4) -0.012(3)
C9' 0.083(5) 0.030(3) 0.059(4) 0.003(2) 0.013(3) -0.001(3)
C10' 0.082(4) 0.025(2) 0.051(3) 0.008(2) 0.014(3) -0.009(3)
C11' 0.051(3) 0.033(2) 0.040(3) -0.002(2) 0.001(2) -0.001(2)
C12' 0.055(3) 0.032(2) 0.047(3) 0.006(2) 0.011(3) 0.004(2)
C13' 0.052(3) 0.039(3) 0.035(3) -0.001(2) 0.006(2) -0.002(2)
C14' 0.037(3) 0.035(2) 0.043(3) -0.003(2) 0.000(2) -0.002(2)
C15' 0.044(3) 0.029(2) 0.043(3) -0.003(2) 0.002(2) -0.005(2)
C16' 0.052(3) 0.027(2) 0.038(3) 0.002(2) 0.007(2) -0.003(2)
C17' 0.051(3) 0.037(3) 0.043(3) -0.006(2) 0.014(2) -0.005(2)
C18' 0.065(4) 0.030(2) 0.050(3) 0.004(2) -0.005(3) 0.004(3)
C19' 0.070(4) 0.032(3) 0.061(3) 0.002(2) -0.004(3) 0.002(3)
C20' 0.076(5) 0.060(3) 0.047(3) 0.006(3) 0.003(3) 0.011(3)
C21' 0.093(5) 0.064(4) 0.051(3) 0.015(3) 0.015(3) 0.006(4)
C22' 0.074(5) 0.088(5) 0.050(3) -0.016(3) 0.006(3) 0.016(4)
C23' 0.073(5) 0.066(4) 0.058(4) -0.021(3) -0.001(3) 0.021(3)
C24' 0.070(4) 0.052(3) 0.066(4) -0.005(3) 0.001(3) 0.013(3)
C25' 0.073(4) 0.038(3) 0.070(4) -0.006(3) -0.013(3) 0.008(3)
C26' 0.063(4) 0.022(2) 0.073(4) 0.001(2) -0.002(3) -0.003(2)
C27' 0.068(4) 0.030(2) 0.057(3) 0.009(2) -0.001(3) -0.004(3)
C28' 0.038(3) 0.026(2) 0.046(3) -0.006(2) 0.003(2) -0.001(2)
C29' 0.040(3) 0.033(2) 0.050(3) 0.003(2) 0.005(2) -0.002(2)
C30' 0.043(3) 0.041(3) 0.041(3) -0.004(2) 0.003(2) -0.006(2)
C31' 0.046(3) 0.034(2) 0.046(3) -0.008(2) 0.009(2) -0.004(2)
C32' 0.050(3) 0.025(2) 0.045(3) -0.001(2) 0.006(2) -0.001(2)
C33' 0.039(3) 0.035(2) 0.047(3) -0.001(2) -0.003(2) 0.001(2)
C34' 0.045(3) 0.039(3) 0.039(3) -0.008(2) 0.004(2) 0.000(2)
N1 0.047(3) 0.033(2) 0.048(3) -0.004(2) 0.002(2) 0.006(2)
N2 0.042(2) 0.0303(19) 0.039(2) -0.0039(17) 0.0013(19) 0.0004(18)
N3 0.056(3) 0.034(2) 0.045(2) -0.0107(19) 0.002(2) -0.006(2)
N4 0.052(3) 0.036(2) 0.047(3) -0.004(2) 0.007(2) -0.004(2)
C35 0.061(4) 0.028(2) 0.041(3) 0.003(2) 0.005(3) 0.001(2)
C36 0.057(3) 0.039(3) 0.036(3) 0.002(2) 0.000(2) 0.001(2)
C37 0.051(3) 0.028(2) 0.047(3) 0.001(2) 0.006(2) 0.001(2)
C38 0.067(4) 0.029(2) 0.044(3) 0.004(2) 0.007(3) -0.001(2)
C39 0.058(3) 0.034(3) 0.040(3) 0.001(2) -0.001(2) -0.001(2)
C40 0.056(3) 0.032(2) 0.045(3) 0.003(2) 0.004(3) -0.006(2)
C41 0.060(4) 0.031(2) 0.038(3) 0.001(2) 0.004(2) -0.004(2)
C42 0.063(4) 0.033(2) 0.041(3) 0.000(2) 0.001(3) -0.004(2)
C43 0.105(5) 0.033(3) 0.046(3) -0.003(2) 0.015(3) -0.014(3)
C44 0.092(5) 0.040(3) 0.045(3) 0.001(3) 0.013(3) -0.013(3)
C45 0.047(3) 0.028(2) 0.044(3) -0.006(2) 0.001(2) -0.001(2)
C46 0.048(3) 0.028(2) 0.053(3) -0.008(2) 0.010(3) 0.004(2)
C47 0.057(4) 0.037(3) 0.051(3) -0.001(2) 0.010(3) 0.000(2)
C48 0.048(3) 0.044(3) 0.055(3) -0.017(3) 0.002(3) -0.002(3)
C49 0.054(3) 0.035(2) 0.051(3) -0.010(2) 0.000(3) -0.001(2)
C50 0.050(3) 0.041(3) 0.055(3) -0.010(2) -0.003(3) 0.002(2)
N1' 0.058(3) 0.040(2) 0.044(3) -0.004(2) 0.007(2) -0.006(2)
N2' 0.042(3) 0.033(2) 0.045(2) 0.0028(18) 0.004(2) 0.0016(18)
N3' 0.046(3) 0.031(2) 0.050(2) -0.0014(19) 0.005(2) 0.0006(19)
N4' 0.050(3) 0.044(3) 0.047(3) -0.004(2) -0.005(2) 0.001(2)
C35' 0.067(4) 0.037(3) 0.041(3) 0.011(2) 0.003(3) 0.006(3)
C36' 0.070(4) 0.031(2) 0.046(3) 0.006(2) 0.004(3) 0.009(3)
C37' 0.046(3) 0.032(2) 0.049(3) 0.006(2) 0.002(2) 0.002(2)
C38' 0.051(3) 0.037(3) 0.042(3) 0.006(2) 0.004(2) -0.001(2)
C39' 0.052(3) 0.030(2) 0.050(3) 0.010(2) -0.003(3) -0.001(2)
C40' 0.055(3) 0.036(3) 0.043(3) 0.000(2) 0.006(3) 0.000(2)
C41' 0.057(3) 0.030(2) 0.046(3) 0.007(2) 0.004(3) 0.001(2)
C42' 0.049(3) 0.032(2) 0.046(3) 0.004(2) 0.002(2) 0.006(2)
C43' 0.050(3) 0.038(3) 0.049(3) 0.012(2) 0.013(3) 0.003(2)
C44' 0.048(3) 0.033(2) 0.047(3) 0.005(2) 0.005(2) 0.001(2)
C45' 0.056(3) 0.036(3) 0.046(3) 0.005(2) -0.001(3) -0.003(2)
C46' 0.047(3) 0.039(3) 0.047(3) -0.003(2) 0.004(3) 0.000(2)
C47' 0.049(3) 0.045(3) 0.045(3) 0.004(2) 0.005(3) -0.004(3)
C48' 0.058(3) 0.035(2) 0.043(3) -0.008(2) 0.003(3) 0.001(2)
C49' 0.054(3) 0.031(2) 0.050(3) 0.002(2) -0.004(3) -0.001(2)
C50' 0.053(3) 0.049(3) 0.051(3) 0.003(3) -0.006(3) -0.007(3)
N1S 0.051(5) 0.060(5) 0.111(7) 0.026(5) -0.045(5) -0.017(4)
C1S 0.127(9) 0.149(9) 0.144(9) -0.012(5) -0.007(5) -0.018(5)
C2S 0.103(8) 0.036(5) 0.073(7) 0.019(5) -0.010(6) -0.027(6)
O1W 0.058(5) 0.064(5) 0.051(4) 0.006(4) -0.001(4) 0.001(4)
O2W 0.034(7) 0.033(7) 0.090(10) 0.025(7) -0.005(7) -0.014(6)
O3W 0.037(13) 0.027(11) 0.084(16) 0.017(11) 0.011(12) -0.002(10)

loop_
_atom_type_symbol
_atom_type_description
_atom_type_scat_dispersion_real
_atom_type_scat_dispersion_imag
_atom_type_scat_source
C C 0.0033 0.0016 'International Tables Vol C Tables 4.2.6.8 and 6.1.1.4'
H H 0.0000 0.0000 'International Tables Vol C Tables 4.2.6.8 and 6.1.1.4'
N N 0.0061 0.0033 'International Tables Vol C Tables 4.2.6.8 and 6.1.1.4'
O O 0.0106 0.0060 'International Tables Vol C Tables 4.2.6.8 and 6.1.1.4'
Cl Cl 0.1484 0.1585 'International Tables Vol C Tables 4.2.6.8 and 6.1.1.4'

loop_
_geom_angle_atom_site_label_1
_geom_angle_atom_site_label_2
_geom_angle_atom_site_label_3
_geom_angle
O14 Cl1 O112 111.0(3)
O14 Cl1 O13 110.0(3)
O112 Cl1 O13 109.7(2)
O14 Cl1 O111 109.6(3)
O112 Cl1 O111 108.3(2)
O13 Cl1 O111 108.1(3)
O21 Cl2 O26 118.8(8)
O21 Cl2 O23 113.3(7)
O26 Cl2 O23 122.1(9)
O21 Cl2 O28 124.8(9)
O26 Cl2 O28 116.3(8)
O23 Cl2 O28 29.3(8)
O21 Cl2 O22 111.0(7)
O26 Cl2 O22 26.0(5)
O23 Cl2 O22 111.4(7)
O28 Cl2 O22 120.2(9)
O21 Cl2 O27 42.1(5)
O26 Cl2 O27 111.4(7)
O23 Cl2 O27 124.1(7)
O28 Cl2 O27 111.8(8)
O22 Cl2 O27 124.1(7)
O21 Cl2 O24 111.4(7)
O26 Cl2 O24 77.7(6)
O23 Cl2 O24 105.6(6)
O28 Cl2 O24 76.3(8)
O22 Cl2 O24 103.5(5)
O27 Cl2 O24 69.4(7)
O21 Cl2 O25 60.1(6)
O26 Cl2 O25 106.8(6)
O23 Cl2 O25 78.4(7)
O28 Cl2 O25 107.3(7)
O22 Cl2 O25 81.5(6)
O27 Cl2 O25 102.0(6)
O24 Cl2 O25 171.4(6)
O33 Cl3 O32 114.8(3)
O33 Cl3 O31 109.5(3)
O32 Cl3 O31 109.3(3)
O33 Cl3 O34 109.7(3)
O32 Cl3 O34 108.1(3)
O31 Cl3 O34 104.8(3)
O47 Cl4 O43 56.2(7)
O47 Cl4 O44 116.7(9)
O43 Cl4 O44 116.3(7)
O47 Cl4 O41 121.9(6)
O43 Cl4 O41 112.8(4)
O44 Cl4 O41 117.5(7)
O47 Cl4 O46 112.6(7)
O43 Cl4 O46 133.9(7)
O44 Cl4 O46 21.9(9)
O41 Cl4 O46 109.8(6)
O47 Cl4 O45 107.4(7)
O43 Cl4 O45 54.0(6)
O44 Cl4 O45 79.7(8)
O41 Cl4 O45 101.1(5)
O46 Cl4 O45 101.3(7)
O47 Cl4 O42 47.9(7)
O43 Cl4 O42 103.6(6)
O44 Cl4 O42 104.1(7)
O41 Cl4 O42 99.4(5)
O46 Cl4 O42 85.9(7)
O45 Cl4 O42 154.4(6)
O51 Cl5 O52 111.0(3)
O51 Cl5 O53 109.1(2)
O52 Cl5 O53 110.2(2)
O51 Cl5 O54 109.6(3)
O52 Cl5 O54 107.9(2)
O53 Cl5 O54 109.0(2)
O64 Cl6 O62 116.2(4)
O64 Cl6 O61 108.9(3)
O62 Cl6 O61 111.5(3)
O64 Cl6 O63 108.4(4)
O62 Cl6 O63 105.1(3)
O61 Cl6 O63 106.3(3)
O72 Cl7 O71 109.1(2)
O72 Cl7 O74 110.1(3)
O71 Cl7 O74 110.2(3)
O72 Cl7 O73 109.9(3)
O71 Cl7 O73 109.3(3)
O74 Cl7 O73 108.2(3)
O84 Cl8 O81 110.7(4)
O84 Cl8 O83 107.4(5)
O81 Cl8 O83 107.4(4)
O84 Cl8 O82 111.1(5)
O81 Cl8 O82 110.3(4)
O83 Cl8 O82 109.8(4)
C16 O1 C1 115.9(4)
C3 O2 C2 112.2(4)
C5 O3 C4 114.0(4)
C7 O4 C6 111.9(4)
C8 O5 C9 111.2(4)
C11 O6 C10 116.1(4)
C33 O7 C18 116.9(4)
C20 O8 C19 113.3(4)
C22 O9 C21 112.1(4)
C24 O10 C23 112.8(4)
C25 O11 C26 110.2(4)
C28 O12 C27 117.3(4)
O1 C1 C2 108.2(4)
O2 C2 C1 109.0(5)
O2 C3 C4 109.3(5)
O3 C4 C3 113.0(4)
O3 C5 C6 108.5(4)
O4 C6 C5 108.3(4)
O4 C7 C8 108.7(4)
O5 C8 C7 111.5(4)
O5 C9 C10 110.8(4)
O6 C10 C9 106.8(4)
C12 C11 O6 126.0(4)
C12 C11 C16 119.1(4)
O6 C11 C16 114.9(4)
C11 C12 C13 120.5(4)
C14 C13 C12 120.9(4)
C13 C14 C15 118.2(4)
C13 C14 C17 119.1(4)
C15 C14 C17 122.6(4)
C16 C15 C14 121.2(4)
C15 C16 O1 125.2(4)
C15 C16 C11 120.1(4)
O1 C16 C11 114.6(4)
C34 C17 C14 126.2(5)
O7 C18 C19 109.0(4)
O8 C19 C18 109.1(5)
O8 C20 C21 109.5(5)
O9 C21 C20 114.2(5)
O9 C22 C23 108.2(5)
O10 C23 C22 108.5(4)
O10 C24 C25 109.6(4)
O11 C25 C24 111.1(4)
O11 C26 C27 110.5(4)
O12 C27 C26 107.0(4)
C29 C28 O12 125.6(4)
C29 C28 C33 119.5(5)
O12 C28 C33 114.8(4)
C28 C29 C30 120.3(5)
C29 C30 C31 121.3(5)
C32 C31 C30 117.1(4)
C32 C31 C34 123.5(4)
C30 C31 C34 119.1(5)
C33 C32 C31 122.2(4)
O7 C33 C32 125.5(4)
O7 C33 C28 115.0(4)
C32 C33 C28 119.6(5)
C17 C34 C31 126.3(5)
C16' O1' C1' 117.2(3)
C3' O2' C2' 113.9(4)
C6' O4' C7' 113.3(5)
C8' O5' C9' 110.9(5)
C11' O6' C10' 117.5(4)
C33' O7' C18' 116.3(4)
C20' O8' C19' 112.6(5)
C22' O9' C21' 111.6(5)
C24' O10' C23' 113.7(4)
C26' O11' C25' 114.4(4)
C28' O12' C27' 116.8(4)
O1' C1' C2' 110.0(4)
O2' C2' C1' 109.4(5)
O2' C3' C4' 110.7(5)
O3' C4' O3" 27.8(4)
O3' C4' C3' 103.6(6)
O3" C4' C3' 123.1(7)
C5' O3' C4' 110.0(9)
O3' C5' C6' 104.3(9)
C5" O3" C4' 109.6(11)
O3" C5" C6' 103.1(11)
O4' C6' C5' 110.4(7)
O4' C6' C5" 107.6(8)
C5' C6' C5" 39.2(7)
O4' C7' C8' 108.7(5)
O5' C8' C7' 110.4(6)
O5' C9' C10' 109.8(5)
O6' C10' C9' 107.3(4)
C12' C11' O6' 125.0(4)
C12' C11' C16' 119.9(4)
O6' C11' C16' 115.1(4)
C11' C12' C13' 119.9(5)
C14' C13' C12' 121.1(4)
C13' C14' C15' 118.4(4)
C13' C14' C17' 120.2(4)
C15' C14' C17' 121.3(4)
C16' C15' C14' 121.3(4)
O1' C16' C15' 124.9(4)
O1' C16' C11' 115.7(4)
C15' C16' C11' 119.4(4)
C34' C17' C14' 125.9(5)
O7' C18' C19' 108.2(4)
O8' C19' C18' 108.7(5)
O8' C20' C21' 110.0(5)
O9' C21' C20' 108.7(5)
O9' C22' C23' 109.4(5)
O10' C23' C22' 108.1(5)
O10' C24' C25' 113.5(5)
O11' C25' C24' 107.8(5)
O11' C26' C27' 107.8(4)
O12' C27' C26' 106.8(4)
C29' C28' O12' 124.6(4)
C29' C28' C33' 120.2(4)
O12' C28' C33' 115.3(4)
C28' C29' C30' 120.5(4)
C31' C30' C29' 120.3(5)
C30' C31' C32' 118.6(4)
C30' C31' C34' 120.1(5)
C32' C31' C34' 121.2(4)
C33' C32' C31' 121.5(4)
O7' C33' C32' 126.0(4)
O7' C33' C28' 115.0(4)
C32' C33' C28' 119.0(4)
C17' C34' C31' 127.2(5)
C35 N2 C39 121.8(4)
C35 N2 C45 118.9(4)
C39 N2 C45 119.2(4)
C40 N3 C44 119.9(4)
C40 N3 C48 119.7(4)
C44 N3 C48 120.1(4)
N2 C35 C36 120.2(4)
C35 C36 C37 119.8(5)
C36 C37 C38 117.7(4)
C36 C37 C42 121.5(4)
C38 C37 C42 120.6(4)
C39 C38 C37 121.2(4)
N2 C39 C38 119.3(4)
N3 C40 C41 121.8(4)
C40 C41 C42 119.3(5)
C43 C42 C41 116.7(5)
C43 C42 C37 123.1(4)
C41 C42 C37 120.2(4)
C44 C43 C42 122.0(5)
N3 C44 C43 120.1(5)
N2 C45 C46 107.0(4)
C47 C46 C45 112.0(4)
N1 C47 C46 109.8(4)
N3 C48 C49 107.2(4)
C50 C49 C48 112.1(4)
N4 C50 C49 109.6(4)
C39' N2' C35' 121.4(4)
C39' N2' C45' 119.3(4)
C35' N2' C45' 119.3(4)
C40' N3' C44' 121.5(4)
C40' N3' C48' 120.6(4)
C44' N3' C48' 117.9(4)
N2' C35' C36' 119.3(5)
C35' C36' C37' 121.2(5)
C36' C37' C38' 118.3(5)
C36' C37' C42' 120.6(4)
C38' C37' C42' 121.0(5)
C39' C38' C37' 118.8(5)
N2' C39' C38' 120.9(4)
N3' C40' C41' 120.4(5)
C40' C41' C42' 119.7(4)
C41' C42' C43' 117.8(5)
C41' C42' C37' 121.5(4)
C43' C42' C37' 120.5(4)
C44' C43' C42' 120.1(5)
N3' C44' C43' 120.3(4)
N2' C45' C46' 108.9(4)
C47' C46' C45' 110.6(4)
N1' C47' C46' 109.7(4)
N3' C48' C49' 114.2(4)
C48' C49' C50' 113.4(4)
N4' C50' C49' 110.0(4)
N1S C1S C2S 131.9(19)

loop_
_geom_bond_atom_site_label_1
_geom_bond_atom_site_label_2
_geom_bond_distance
Cl1 O14 1.425(4)
Cl1 O112 1.434(4)
Cl1 O13 1.441(4)
Cl1 O111 1.444(5)
Cl2 O21 1.360(8)
Cl2 O26 1.374(11)
Cl2 O23 1.380(9)
Cl2 O28 1.392(12)
Cl2 O22 1.406(10)
Cl2 O27 1.449(9)
Cl2 O24 1.479(8)
Cl2 O25 1.495(9)
Cl3 O33 1.387(5)
Cl3 O32 1.400(4)
Cl3 O31 1.451(5)
Cl3 O34 1.462(5)
Cl4 O47 1.319(9)
Cl4 O43 1.375(8)
Cl4 O44 1.390(11)
Cl4 O41 1.408(4)
Cl4 O46 1.417(11)
Cl4 O45 1.503(9)
Cl4 O42 1.514(8)
Cl5 O51 1.418(4)
Cl5 O52 1.421(4)
Cl5 O53 1.438(3)
Cl5 O54 1.441(4)
Cl6 O64 1.378(5)
Cl6 O62 1.395(4)
Cl6 O61 1.418(4)
Cl6 O63 1.451(5)
Cl7 O72 1.433(4)
Cl7 O71 1.435(4)
Cl7 O74 1.438(5)
Cl7 O73 1.443(4)
Cl8 O84 1.384(6)
Cl8 O81 1.390(5)
Cl8 O83 1.436(5)
Cl8 O82 1.440(6)
O1 C16 1.373(6)
O1 C1 1.437(5)
O2 C3 1.436(6)
O2 C2 1.438(7)
O3 C5 1.424(6)
O3 C4 1.439(6)
O4 C7 1.425(6)
O4 C6 1.432(7)
O5 C8 1.423(6)
O5 C9 1.424(6)
O6 C11 1.379(5)
O6 C10 1.461(5)
O7 C33 1.369(6)
O7 C18 1.437(5)
O8 C20 1.436(6)
O8 C19 1.439(7)
O9 C22 1.416(7)
O9 C21 1.432(6)
O10 C24 1.431(6)
O10 C23 1.431(6)
O11 C25 1.417(6)
O11 C26 1.427(6)
O12 C28 1.380(6)
O12 C27 1.466(5)
C1 C2 1.506(7)
C3 C4 1.503(8)
C5 C6 1.498(7)
C7 C8 1.513(8)
C9 C10 1.516(7)
C11 C12 1.363(7)
C11 C16 1.415(6)
C12 C13 1.393(7)
C13 C14 1.383(6)
C14 C15 1.401(7)
C14 C17 1.475(6)
C15 C16 1.359(6)
C17 C34 1.344(6)
C18 C19 1.471(7)
C20 C21 1.493(9)
C22 C23 1.506(8)
C24 C25 1.488(8)
C26 C27 1.486(7)
C28 C29 1.369(7)
C28 C33 1.421(6)
C29 C30 1.405(7)
C30 C31 1.406(7)
C31 C32 1.404(7)
C31 C34 1.465(7)
C32 C33 1.377(7)
O1' C16' 1.368(6)
O1' C1' 1.442(5)
O2' C3' 1.421(6)
O2' C2' 1.427(7)
O4' C6' 1.409(8)
O4' C7' 1.438(7)
O5' C8' 1.440(7)
O5' C9' 1.444(8)
O6' C11' 1.386(5)
O6' C10' 1.448(5)
O7' C33' 1.369(6)
O7' C18' 1.440(6)
O8' C20' 1.423(7)
O8' C19' 1.425(7)
O9' C22' 1.423(7)
O9' C21' 1.438(7)
O10' C24' 1.413(7)
O10' C23' 1.431(7)
O11' C26' 1.413(7)
O11' C25' 1.420(6)
O12' C28' 1.384(5)
O12' C27' 1.425(6)
C1' C2' 1.460(7)
C3' C4' 1.473(9)
C4' O3' 1.429(9)
C4' O3" 1.439(11)
O3' C5' 1.407(12)
C5' C6' 1.568(14)
O3" C5" 1.404(13)
C5" C6' 1.577(18)
C7' C8' 1.468(10)
C9' C10' 1.501(7)
C11' C12' 1.381(7)
C11' C16' 1.403(6)
C12' C13' 1.401(7)
C13' C14' 1.378(6)
C14' C15' 1.404(7)
C14' C17' 1.460(7)
C15' C16' 1.382(6)
C17' C34' 1.349(7)
C18' C19' 1.533(8)
C20' C21' 1.481(9)
C22' C23' 1.479(9)
C24' C25' 1.469(9)
C26' C27' 1.515(8)
C28' C29' 1.371(7)
C28' C33' 1.403(6)
C29' C30' 1.413(7)
C30' C31' 1.380(7)
C31' C32' 1.406(7)
C31' C34' 1.465(6)
C32' C33' 1.390(7)
N1 C47 1.467(7)
N2 C35 1.343(6)
N2 C39 1.358(6)
N2 C45 1.477(6)
N3 C40 1.334(6)
N3 C44 1.339(6)
N3 C48 1.481(6)
N4 C50 1.492(7)
C35 C36 1.385(7)
C36 C37 1.388(7)
C37 C38 1.404(7)
C37 C42 1.468(7)
C38 C39 1.360(7)
C40 C41 1.355(7)
C41 C42 1.411(6)
C42 C43 1.361(7)
C43 C44 1.358(7)
C45 C46 1.522(7)
C46 C47 1.512(6)
C48 C49 1.528(8)
C49 C50 1.527(7)
N1' C47' 1.498(7)
N2' C39' 1.344(6)
N2' C35' 1.356(6)
N2' C45' 1.487(6)
N3' C40' 1.335(6)
N3' C44' 1.345(6)
N3' C48' 1.485(6)
N4' C50' 1.495(7)
C35' C36' 1.358(7)
C36' C37' 1.394(7)
C37' C38' 1.398(7)
C37' C42' 1.476(7)
C38' C39' 1.379(7)
C40' C41' 1.376(7)
C41' C42' 1.394(7)
C42' C43' 1.401(7)
C43' C44' 1.362(7)
C45' C46' 1.525(7)
C46' C47' 1.502(7)
C48' C49' 1.518(7)
C49' C50' 1.525(7)
N1S C1S 1.47(3)
C1S C2S 1.50(3)

loop_
_geom_hbond_atom_site_label_D
_geom_hbond_atom_site_label_H
_geom_hbond_atom_site_label_A
_geom_hbond_distance_DH
_geom_hbond_distance_HA
_geom_hbond_distance_DA
_geom_hbond_angle_DHA
N1 H1C O2 0.896(19) 1.93(2) 2.802(5) 165(4)
N1 H1A O4 0.883(19) 1.996(19) 2.867(5) 169(3)
N1 H1B O6 0.900(19) 2.05(2) 2.942(6) 170(4)
N4 H4C O8 0.877(19) 1.96(3) 2.815(6) 163(5)
N4 H4A O10 0.90(2) 1.97(2) 2.838(6) 163(4)
N4 H4B O12 0.90(2) 2.00(2) 2.893(6) 169(5)
N1' H1'B O2' 0.90(2) 1.91(2) 2.801(6) 170(6)
N1' H1'A O4' 0.888(19) 1.92(2) 2.804(6) 173(4)
N1' H1'C O6' 0.881(19) 2.08(3) 2.926(6) 162(5)
N4' H4'A O8' 0.87(2) 2.01(4) 2.819(6) 154(7)
N4' H4'C O10' 0.90(2) 1.97(2) 2.868(6) 175(6)
N4' H4'B O12' 0.897(19) 2.10(3) 2.960(6) 161(5)
